data_9009949
loop_
_publ_author_name
'Belokoneva E L'
'Pletnev P A'
'Spiridonov E M'

_publ_section_title
;Crystal structure of low-manganese tinzenite (severginite) Note: O2 position
 not included in the paper, so we deduced it from the reported bondlengths
 Locality: Tungatarovskoe manganese deposit, Izhevsk, Udmurt Republic, Russia
;
_journal_name_full 'Crystallography Reports'
_journal_page_first 934
_journal_page_last 937
_journal_volume 42
_journal_year 1997
_chemical_formula_sum 'Al1.8 B Ca1.65 Fe0.2 H0.5 Mg0.1 Mn1.2 O16 Si4'
_chemical_name_mineral Manganaxinite
_space_group_IT_number 2
_symmetry_space_group_name_Hall '-P 1'
_symmetry_space_group_name_H-M 'P -1'
_cell_angle_alpha 91.84
_cell_angle_beta 98.16
_cell_angle_gamma 77.34
_cell_formula_units_Z 2
_cell_length_a 7.162
_cell_length_b 9.207
_cell_length_c 8.972
_cell_volume 571.390
_cod_original_formula_sum 'Ca1.65 Mn1.2 Mg.1 (Fe.2 Al1.8) Si4 B O16 H.5'
_cod_database_code 9009949
_database_code_amcsd 0012353

loop_
_symmetry_equiv_pos_as_xyz
x,y,z
-x,-y,-z

loop_
_atom_site_aniso_label
_atom_site_aniso_U_11
_atom_site_aniso_U_22
_atom_site_aniso_U_33
_atom_site_aniso_U_12
_atom_site_aniso_U_13
_atom_site_aniso_U_23
Ca1 0.00887 0.00646 0.00836 -0.00013 -0.00114 0.00089
Mn1 0.00887 0.00646 0.00836 -0.00013 -0.00114 0.00089
Ca2 0.00937 0.00849 0.00798 -0.00241 -0.00279 0.00190
Mn2 0.00937 0.00849 0.00798 -0.00241 -0.00279 0.00190
Mn 0.00583 0.01216 0.00887 -0.00190 0.00051 0.00228
Mg 0.00583 0.01216 0.00887 -0.00190 0.00051 0.00228
Fe1 0.00709 0.00836 0.00747 -0.00025 0.00038 -0.00101
Al1 0.00709 0.00836 0.00747 -0.00025 0.00038 -0.00101
Al2 0.00646 0.00735 0.00696 -0.00063 0.00013 -0.00127
Fe2 0.00646 0.00735 0.00696 -0.00063 0.00013 -0.00127
Si1 0.00418 0.00380 0.00405 -0.00051 -0.00038 -0.00025
Si2 0.00291 0.00354 0.00367 -0.00038 0.00000 -0.00038
Si3 0.00443 0.00469 0.00329 0.00000 0.00063 0.00025
Si4 0.00304 0.00494 0.00342 -0.00051 0.00038 -0.00051
B 0.00456 0.00494 0.00481 -0.00051 0.00089 0.00000
O1 0.00583 0.00430 0.00823 0.00025 -0.00063 0.00000
O2 0.01114 0.00760 0.00722 -0.00177 0.00139 -0.00291
O3 0.00532 0.00443 0.00988 -0.00165 -0.00076 0.00076
O4 0.00798 0.01419 0.00811 -0.00367 -0.00089 0.00582
O5 0.00418 0.00988 0.00545 -0.00165 0.00076 0.00000
O6 0.00405 0.00557 0.00798 -0.00139 -0.00038 -0.00139
O7 0.00431 0.00456 0.00709 0.00025 0.00000 -0.00177
O8 0.00633 0.00798 0.00405 0.00051 0.00076 0.00051
O9 0.00519 0.00633 0.00519 0.00000 0.00152 0.00025
O10 0.00988 0.00925 0.00709 -0.00228 0.00000 -0.00291
O11 0.00963 0.01013 0.00709 -0.00291 0.00076 0.00443
O12 0.00431 0.00950 0.00545 -0.00152 0.00038 -0.00089
O13 0.00633 0.00785 0.00405 -0.00215 0.00051 -0.00127
O14 0.00481 0.00811 0.00684 0.00114 0.00038 -0.00190
O15 0.00405 0.00507 0.00583 -0.00013 0.00076 -0.00177
O-H16 0.00469 0.00570 0.00659 0.00000 0.00025 -0.00089

loop_
_atom_site_label
_atom_site_fract_x
_atom_site_fract_y
_atom_site_fract_z
_atom_site_occupancy
_atom_site_type_symbol
_atom_site_attached_hydrogens
Ca1 0.74636 0.34794 0.39465 0.82500 Ca 0
Mn1 0.74636 0.34794 0.39465 0.17500 Mn 0
Ca2 0.18273 0.10074 0.08367 0.82500 Ca 0
Mn2 0.18273 0.10074 0.08367 0.17500 Mn 0
Mn 0.76769 0.59176 0.11298 0.85000 Mn 0
Mg 0.76769 0.59176 0.11298 0.10000 Mg 0
Fe1 0.05266 0.80046 0.25434 0.12000 Fe 0
Al1 0.05266 0.80046 0.25434 0.88000 Al 0
Al2 0.35180 0.93610 0.42095 0.92000 Al 0
Fe2 0.35180 0.93610 0.42095 0.08000 Fe 0
Si1 0.21046 0.45001 0.23341 1.00000 Si 0
Si2 0.21906 0.27451 0.52291 1.00000 Si 0
Si3 0.69890 0.25686 0.01140 1.00000 Si 0
Si4 0.64166 0.01895 0.23042 1.00000 Si 0
B 0.46210 0.63453 0.28681 1.00000 B 0
O1 0.05280 0.60280 0.19080 1.00000 O 0
O2 0.23170 0.33980 0.09400 1.00000 O 0
O3 0.41900 0.48700 0.31161 1.00000 O 0
O4 0.13630 0.37140 0.36900 1.00000 O 0
O5 0.02150 0.24240 0.56380 1.00000 O 0
O6 0.32600 0.38010 0.64490 1.00000 O 0
O7 0.38080 0.12730 0.49600 1.00000 O 0
O8 0.53450 0.34340 0.87720 1.00000 O 0
O9 0.87610 0.15570 0.93330 1.00000 O 0
O10 0.76800 0.36850 0.13820 1.00000 O 0
O11 0.60470 0.13452 0.08730 1.00000 O 0
O12 0.43620 0.98180 0.24360 1.00000 O 0
O13 0.72110 0.09960 0.38470 1.00000 O 0
O14 0.79360 0.87350 0.17790 1.00000 O 0
O15 0.32550 0.74630 0.35440 1.00000 O 0
O-H16 0.09600 0.99560 0.32250 1.00000 O 1

loop_
_cod_changelog_entry_id
_cod_changelog_entry_author
_cod_changelog_entry_date
_cod_changelog_entry_text
1
;cod-tools version 3.8.0
Id: cif_guess_AMCSD_atom_types 9581 2023-05-17 12:35:41Z saulius
;
2023-05-18T11:40:37+03:00
;Derived atom types and hydrogen counts
from atom names that follow the AMCSD naming convention
(Wat == water, O-H == hydroxyl).
;
2
;cod-tools version 3.10.1
Id: cif_fix_AMCSD_aniso_labels 10200 2024-08-01 14:09:44Z saulius
;
2024-08-02T12:21:25+03:00
;Changed the following '_atom_site_aniso_label' values:
'OH16' -> 'O-H16'
;

loop_
_cod_related_entry_id
_cod_related_entry_database
_cod_related_entry_code
1 AMCSD 0012353
2 AMCSD 0012354

loop_
_[local]_alternative_name_id
_[local]_alternative_name_type
_[local]_alternative_name_source
_[local]_alternative_name_source_id
_[local]_alternative_name_value
1 mineral AMCSD 0012353 "Manganaxinite"
2 mineral AMCSD 0012354 "Axinite-(Mn)"
